data_4022528
loop_
_publ_author_name
'Chai Ling Fan'
'Wei-Der Lee'
'Nai-Wei Teng'
'Ying-Chieh Sun'
'Kwunmin Chen'

_publ_section_title
;
 Epoxidation of Chiral Camphor N-Enoylpyrazolidinones with
 Methyl(trifluoromethyl)dioxirane and Urea Hydrogen Peroxide/
 Acid Anhydride: Reversal of Stereoselectivity
;
_journal_name_full 'Journal of Organic Chemistry'
_journal_page_first 9816
_journal_page_last 9818
_journal_paper_doi 10.1021/jo034807w
_journal_volume 68
_journal_year 2003
_chemical_formula_moiety 'C20 H24 N2 O3 '
_chemical_formula_sum 'C20 H24 N2 O3'
_chemical_formula_weight 340.423
_chemical_name_systematic
;
  ?
;
_space_group_IT_number 4
_symmetry_cell_setting monoclinic
_symmetry_space_group_name_Hall 'P 2yb'
_symmetry_space_group_name_H-M 'P 1 21 1'
_atom_sites_solution_hydrogens mixed
_audit_creation_method maXus
_cell_angle_alpha 90.00
_cell_angle_beta 91.8689(8)
_cell_angle_gamma 90.00
_cell_formula_units_Z 8
_cell_length_a 10.1762(2)
_cell_length_b 16.5343(4)
_cell_length_c 22.0690(7)
_cell_measurement_reflns_used 16501
_cell_measurement_theta_max 23.534
_cell_measurement_theta_min 4.076
_cell_volume 3711.3(2)
_computing_cell_refinement 'HKL Scalepack (Otwinowski & Minor 1997)'
_computing_data_collection KappaCCD
_computing_data_reduction 'Denzo and Scalepak (Otwinowski & Minor, 1997)'
_computing_molecular_graphics 'Ortep (Johnson, 1976)'
_computing_publication_material 'maXus(Mackay et al., 1999)'
_computing_structure_refinement 'maXus(Mackay et al., 1999)'
_diffrn_measurement_device KappaCCD
_diffrn_measurement_method CCD
_diffrn_orient_matrix_type X=UH
_diffrn_orient_matrix_UB_11 -0.05466
_diffrn_orient_matrix_UB_12 -0.06027
_diffrn_orient_matrix_UB_13 -0.05520
_diffrn_orient_matrix_UB_21 0.02734
_diffrn_orient_matrix_UB_22 0.02079
_diffrn_orient_matrix_UB_23 -0.04978
_diffrn_orient_matrix_UB_31 0.03079
_diffrn_orient_matrix_UB_32 -0.03314
_diffrn_orient_matrix_UB_33 0.00307
_diffrn_radiation_source 'fine-focus sealed tube'
_diffrn_radiation_type ' MoK\a'
_diffrn_radiation_wavelength_id all
_diffrn_reflns_av_R_equivalents 0.055
_diffrn_reflns_limit_h_max 11
_diffrn_reflns_limit_h_min -11
_diffrn_reflns_limit_k_max 18
_diffrn_reflns_limit_k_min -16
_diffrn_reflns_limit_l_max 24
_diffrn_reflns_limit_l_min -24
_diffrn_reflns_number 23363
_diffrn_reflns_theta_full 23.45
_diffrn_reflns_theta_max 23.45
_diffrn_reflns_theta_min 0.00
_exptl_absorpt_coefficient_mu 0.08
_exptl_absorpt_correction_T_max 0.994
_exptl_absorpt_correction_T_min 0.936
_exptl_absorpt_correction_type multi-scan
_exptl_absorpt_process_details
;
multi-scan from symmetry-related measurements
  Sortav (Blessing 1995)
;
_exptl_crystal_density_diffrn 1.219
_exptl_crystal_density_method 'not measured'
_exptl_crystal_F_000 1456
_refine_diff_density_max 0.34
_refine_diff_density_min -0.37
_refine_diff_density_rms 0.07
_refine_ls_abs_structure_details
;
;
_refine_ls_extinction_coef 8E5(3)
_refine_ls_extinction_expression
;
  equation(22) p292 'Crystallographic Computing' (1970)
  coefficient is multiplied by 10^4
;
_refine_ls_extinction_method Zachariasen
_refine_ls_goodness_of_fit_all 1.911
_refine_ls_goodness_of_fit_gt 1.906
_refine_ls_goodness_of_fit_ref 1.870
_refine_ls_matrix_type full
_refine_ls_number_constraints 96
_refine_ls_number_parameters 902
_refine_ls_number_reflns 4233
_refine_ls_number_restraints 0
_refine_ls_R_factor_all 0.085
_refine_ls_R_factor_gt 0.056
_refine_ls_shift/su_max 0.038
_refine_ls_shift/su_mean 0.005
_refine_ls_structure_factor_coef F^2^
_refine_ls_weighting_details ' w = 1 / ( s^2^(Fo^2^) + 0.10000 * Fo^2^)'
_refine_ls_weighting_scheme sigma
_refine_ls_wR_factor_all 0.100
_refine_ls_wR_factor_gt 0.092
_refine_ls_wR_factor_ref 0.091
_reflns_d_resolution_high 0.67
_reflns_d_resolution_low 1.56
_reflns_limit_h_max 11
_reflns_limit_h_min 0
_reflns_limit_k_max 18
_reflns_limit_k_min 0
_reflns_limit_l_max 24
_reflns_limit_l_min -24
_reflns_number_gt 4307
_reflns_number_total 5983
_reflns_threshold_expression 'I> 3.00 sigma(I)'
_cod_data_source_file jo034807wsi20030626_040941.cif
_cod_data_source_block global
_cod_depositor_comments
;
The following automatic conversions were performed:
'_symmetry_cell_setting' value 'Monoclinic' changed to 'monoclinic'
according to '/home/saulius/struct/CIF-dictionaries/cif_core.dic'
dictionary named 'cif_core.dic' version 2.4.1 from 2010-06-29.

Automatic conversion script
Id: cif_fix_enum 1527 2010-12-29 10:47:43Z saulius 

The following automatic conversions were performed:

'_atom_site_adp_type' tag value 'Uij' was replaced with 'Uani' value
100 times.

Automatic conversion script
Id: cif_fix_values 1646 2011-03-28 12:23:43Z adriana 

The following automatic conversions were performed:

'_atom_sites_solution_hydrogens' value 'geom, diff' was changed to
'mixed'.

Automatic conversion script
Id: cif_fix_values 6452 2018-10-05 10:23:21Z andrius 
;
_cod_original_sg_symbol_H-M 'P 21          '
_cod_original_formula_sum 'C20 H24 N2 O3 '
_cod_database_code 4022528

loop_
_symmetry_equiv_pos_as_xyz
+X,+Y,+Z
'-X,+Y+ 1/2,-Z'

loop_
_atom_site_label
_atom_site_fract_x
_atom_site_fract_y
_atom_site_fract_z
_atom_site_U_iso_or_equiv
_atom_site_occupancy
_atom_site_adp_type
O1 0.5617(5) 0.4048(5) 0.5405(3) 0.106(4) 1.00 Uani
O2 0.4225(4) 0.2637(3) 0.6448(2) 0.075(3) 1.00 Uani
O3 -0.0141(5) 0.2983(4) 0.5584(3) 0.086(3) 1.00 Uani
O4 0.3144(8) 0.4218(7) 0.1019(4) 0.146(7) 1.00 Uani
O5 0.5360(4) 0.3794(3) 0.2106(2) 0.067(3) 1.00 Uani
O6 0.2902(5) 0.4008(3) 0.3970(2) 0.071(3) 1.00 Uani
O7 -0.1945(4) 0.2581(3) 0.3663(2) 0.069(3) 1.00 Uani
O8 0.0448(4) 0.3726(3) 0.2844(2) 0.067(3) 1.00 Uani
O9 -0.2187(4) 0.3507(3) 0.0972(2) 0.071(3) 1.00 Uani
O10 0.0280(5) 0.3380(4) -0.0607(3) 0.104(4) 1.00 Uani
O11 -0.1270(5) 0.4934(3) -0.1514(3) 0.083(3) 1.00 Uani
O12 -0.5379(4) 0.4704(3) -0.0528(2) 0.074(3) 1.00 Uani
N1 0.3219(5) 0.3358(3) 0.5683(2) 0.055(3) 1.00 Uani
N2 0.2085(5) 0.2861(3) 0.5723(3) 0.059(3) 1.00 Uani
N3 0.3466(4) 0.4329(3) 0.2443(2) 0.048(3) 1.00 Uani
N4 0.3627(5) 0.3904(3) 0.2998(2) 0.053(3) 1.00 Uani
N5 -0.1492(4) 0.3185(3) 0.2503(2) 0.049(3) 1.00 Uani
N6 -0.1396(5) 0.3626(3) 0.1946(2) 0.050(3) 1.00 Uani
N7 -0.2117(5) 0.4190(3) -0.0751(2) 0.054(3) 1.00 Uani
N8 -0.3197(5) 0.4746(3) -0.0728(3) 0.055(3) 1.00 Uani
C1 0.6327(10) 0.3869(8) 0.6479(6) 0.130(8) 1.00 Uani
C2 0.5558(7) 0.3548(6) 0.5942(4) 0.083(5) 1.00 Uani
C3 0.6234(9) 0.3254(8) 0.5425(5) 0.112(7) 1.00 Uani
C4 0.4268(6) 0.3169(4) 0.6064(3) 0.057(4) 1.00 Uani
C5 0.2228(5) 0.2019(4) 0.5574(3) 0.054(3) 1.00 Uani
C6 0.1654(6) 0.1449(5) 0.5931(3) 0.063(4) 1.00 Uani
C7 0.1801(7) 0.0651(5) 0.5789(4) 0.073(4) 1.00 Uani
C8 0.2522(7) 0.0414(5) 0.5303(4) 0.077(5) 1.00 Uani
C9 0.3066(7) 0.0994(5) 0.4938(4) 0.080(5) 1.00 Uani
C10 0.2922(6) 0.1795(5) 0.5081(4) 0.075(4) 1.00 Uani
C11 0.0956(7) 0.3293(5) 0.5635(3) 0.061(4) 1.00 Uani
C12 0.1322(6) 0.4166(5) 0.5604(3) 0.063(4) 1.00 Uani
C13 0.2774(6) 0.4159(4) 0.5455(3) 0.057(4) 1.00 Uani
C14 0.3304(8) 0.4953(5) 0.5737(3) 0.072(4) 1.00 Uani
C15 0.2026(9) 0.5365(5) 0.5909(4) 0.078(5) 1.00 Uani
C16 0.1180(9) 0.5543(6) 0.5331(4) 0.090(6) 1.00 Uani
C17 0.0642(9) 0.4714(5) 0.5148(4) 0.086(5) 1.00 Uani
C18 0.1261(8) 0.4670(5) 0.6202(3) 0.072(4) 1.00 Uani
C19 0.1941(9) 0.4283(6) 0.6759(4) 0.088(5) 1.00 Uani
C20 -0.0130(10) 0.4877(6) 0.6373(5) 0.105(6) 1.00 Uani
C21 0.5333(7) 0.5004(5) 0.1140(3) 0.076(5) 1.00 Uani
C22 0.4160(6) 0.4597(4) 0.1405(3) 0.052(3) 1.00 Uani
C23 0.2901(4) 0.4978(3) 0.1285(2) 0.029(2) 1.00 Uani
C24 0.4406(6) 0.4227(4) 0.2019(3) 0.052(3) 1.00 Uani
C25 0.3800(6) 0.3041(4) 0.2997(3) 0.055(4) 1.00 Uani
C26 0.3145(6) 0.2557(5) 0.2583(3) 0.064(4) 1.00 Uani
C27 0.3307(8) 0.1732(5) 0.2612(4) 0.081(5) 1.00 Uani
C28 0.4083(10) 0.1402(6) 0.3070(6) 0.098(7) 1.00 Uani
C29 0.4747(9) 0.1883(7) 0.3472(5) 0.097(6) 1.00 Uani
C30 0.4613(7) 0.2719(5) 0.3449(4) 0.076(5) 1.00 Uani
C31 0.3036(6) 0.4301(5) 0.3470(3) 0.056(4) 1.00 Uani
C32 0.2673(6) 0.5123(4) 0.3247(3) 0.054(3) 1.00 Uani
C33 0.2626(5) 0.5054(4) 0.2555(3) 0.051(3) 1.00 Uani
C34 0.3064(6) 0.5902(4) 0.2349(3) 0.059(4) 1.00 Uani
C35 0.1683(7) 0.6425(5) 0.3171(3) 0.070(4) 1.00 Uani
C36 0.1422(6) 0.5559(5) 0.3419(3) 0.064(4) 1.00 Uani
C37 0.3095(7) 0.6382(4) 0.2949(3) 0.065(4) 1.00 Uani
C38 0.3769(6) 0.5784(5) 0.3396(3) 0.062(4) 1.00 Uani
C39 0.5160(6) 0.5556(5) 0.3244(4) 0.072(4) 1.00 Uani
C40 0.3803(8) 0.6048(6) 0.4058(4) 0.086(5) 1.00 Uani
C41 0.0493(8) 0.2520(6) 0.3827(4) 0.087(5) 1.00 Uani
C42 -0.0694(6) 0.2938(4) 0.3553(3) 0.058(4) 1.00 Uani
C43 -0.1614(9) 0.3360(6) 0.3928(4) 0.088(6) 1.00 Uani
C44 -0.0503(6) 0.3292(4) 0.2929(3) 0.050(3) 1.00 Uani
C45 -0.1249(5) 0.4471(4) 0.1957(3) 0.053(3) 1.00 Uani
C46 -0.1915(7) 0.4945(5) 0.2369(4) 0.067(4) 1.00 Uani
C47 -0.1794(9) 0.5771(5) 0.2334(5) 0.088(5) 1.00 Uani
C48 -0.1037(11) 0.6137(6) 0.1914(6) 0.097(6) 1.00 Uani
C49 -0.0356(9) 0.5670(7) 0.1524(5) 0.092(6) 1.00 Uani
C50 -0.0458(7) 0.4837(5) 0.1535(4) 0.073(4) 1.00 Uani
C51 -0.2021(5) 0.3220(4) 0.1469(3) 0.054(4) 1.00 Uani
C52 -0.2328(5) 0.2400(4) 0.1687(3) 0.052(3) 1.00 Uani
C53 -0.2313(5) 0.2462(4) 0.2383(3) 0.050(3) 1.00 Uani
C54 -0.1857(6) 0.1623(5) 0.2594(3) 0.064(4) 1.00 Uani
C55 -0.1878(7) 0.1155(5) 0.1996(4) 0.068(4) 1.00 Uani
C56 -0.3325(7) 0.1104(5) 0.1762(4) 0.072(4) 1.00 Uani
C57 -0.3610(6) 0.1964(5) 0.1503(3) 0.064(4) 1.00 Uani
C58 -0.1265(6) 0.1741(5) 0.1549(3) 0.063(4) 1.00 Uani
C59 -0.1288(8) 0.1464(6) 0.0894(4) 0.090(5) 1.00 Uani
C60 0.0151(7) 0.1991(5) 0.1721(4) 0.078(4) 1.00 Uani
C61 0.0592(10) 0.3618(7) -0.1705(5) 0.119(7) 1.00 Uani
C62 0.0072(7) 0.3896(5) -0.1119(4) 0.082(5) 1.00 Uani
C63 0.0976(9) 0.4132(7) -0.0617(6) 0.107(7) 1.00 Uani
C64 -0.1182(6) 0.4370(5) -0.1166(3) 0.066(4) 1.00 Uani
C65 -0.2896(6) 0.5560(4) -0.0570(3) 0.050(3) 1.00 Uani
C66 -0.3412(5) 0.6177(4) -0.0922(3) 0.057(4) 1.00 Uani
C67 -0.3102(7) 0.6954(5) -0.0771(4) 0.072(4) 1.00 Uani
C68 -0.2278(7) 0.7132(4) -0.0291(4) 0.069(4) 1.00 Uani
C69 -0.1778(7) 0.6524(6) 0.0061(4) 0.078(5) 1.00 Uani
C70 -0.2089(7) 0.5730(5) -0.0071(4) 0.071(4) 1.00 Uani
C71 -0.4354(6) 0.4349(4) -0.0618(3) 0.056(4) 1.00 Uani
C72 -0.4075(6) 0.3476(4) -0.0623(3) 0.053(3) 1.00 Uani
C73 -0.2581(6) 0.3398(4) -0.0528(3) 0.055(3) 1.00 Uani
C74 -0.2261(8) 0.2601(5) -0.0850(4) 0.079(5) 1.00 Uani
C75 -0.3613(9) 0.2249(5) -0.0985(4) 0.088(5) 1.00 Uani
C76 -0.4252(9) 0.2065(5) -0.0371(4) 0.088(5) 1.00 Uani
C77 -0.4669(7) 0.2924(5) -0.0143(3) 0.071(4) 1.00 Uani
C78 -0.4396(8) 0.3000(6) -0.1220(4) 0.079(5) 1.00 Uani
C79 -0.3884(10) 0.3387(7) -0.1797(3) 0.099(6) 1.00 Uani
C80 -0.5876(10) 0.2842(8) -0.1337(5) 0.122(8) 1.00 Uani
H6 0.116460 0.162024 0.627343 0.068580 1.00 Uiso
H7 0.1451(7) 0.0232(6) 0.6025(4) 0.078(4) 1.00 Uiso
H8 0.2706(9) -0.0148(8) 0.5237(5) 0.082(6) 1.00 Uiso
H9 0.349294 0.083082 0.457677 0.085212 1.00 Uiso
H10 0.331097 0.221015 0.484101 0.079752 1.00 Uiso
H13 0.284644 0.417381 0.502222 0.061376 1.00 Uiso
H15 0.213564 0.586439 0.612715 0.083361 1.00 Uiso
H1A 0.573342 0.404228 0.678262 0.133764 1.00 Uiso
H1B 0.687062 0.431478 0.636581 0.133764 1.00 Uiso
H1C 0.686992 0.343918 0.663822 0.133764 1.00 Uiso
H26 0.262351 0.281939 0.227079 0.069517 1.00 Uiso
H27 0.284234 0.138421 0.232992 0.086221 1.00 Uiso
H28 0.419498 0.082662 0.310371 0.103376 1.00 Uiso
H29 0.531106 0.164563 0.378048 0.101472 1.00 Uiso
H30 0.506745 0.306472 0.373540 0.080831 1.00 Uiso
H33 0.173809 0.494725 0.241808 0.055812 1.00 Uiso
H37 0.346628 0.691487 0.292670 0.070094 1.00 Uiso
H3A 0.584450 0.292346 0.510951 0.121005 1.00 Uiso
H3B 0.715842 0.331105 0.536086 0.121005 1.00 Uiso
H46 -0.246677 0.470149 0.266236 0.071911 1.00 Uiso
H47 -0.225675 0.611156 0.260782 0.093156 1.00 Uiso
H48 -0.093280 0.671132 0.187745 0.101042 1.00 Uiso
H49 0.016902 0.591642 0.122048 0.096929 1.00 Uiso
H50 0.002983 0.449709 0.127031 0.078505 1.00 Uiso
H53 -0.319359 0.255461 0.251006 0.055402 1.00 Uiso
H55 -0.152374 0.061860 0.203093 0.072984 1.00 Uiso
H66 -0.399898 0.605956 -0.126037 0.061411 1.00 Uiso
H67 -0.345604 0.738579 -0.101720 0.077202 1.00 Uiso
H68 -0.203588 0.768214 -0.020494 0.074050 1.00 Uiso
H69 -0.123277 0.665320 0.041107 0.082370 1.00 Uiso
H70 -0.172819 0.530031 0.017561 0.076172 1.00 Uiso
H73 -0.237102 0.334592 -0.010202 0.059830 1.00 Uiso
H75 -0.363116 0.177887 -0.124004 0.092878 1.00 Uiso
H14A 0.387296 0.482283 0.607856 0.076968 1.00 Uiso
H14B 0.379026 0.524623 0.544276 0.076968 1.00 Uiso
H16A 0.047265 0.590482 0.541772 0.094936 1.00 Uiso
H16B 0.171535 0.577842 0.502702 0.094936 1.00 Uiso
H17A 0.091091 0.455406 0.475275 0.090340 1.00 Uiso
H17B -0.029499 0.466076 0.516985 0.090340 1.00 Uiso
H19A 0.185125 0.463683 0.709978 0.093373 1.00 Uiso
H19B 0.285665 0.420643 0.668368 0.093373 1.00 Uiso
H19C 0.154445 0.377043 0.684348 0.093373 1.00 Uiso
H20A -0.009167 0.518795 0.674065 0.109973 1.00 Uiso
H20B -0.063138 0.439385 0.643445 0.109973 1.00 Uiso
H20C -0.054177 0.519195 0.605445 0.109973 1.00 Uiso
H21A 0.551267 0.550204 0.137551 0.081131 1.00 Uiso
H21B 0.501977 0.514874 0.083291 0.081131 1.00 Uiso
H21C 0.611827 0.452074 0.106301 0.081131 1.00 Uiso
H23A 0.270477 0.537657 0.097940 0.034258 1.00 Uiso
H23B 0.217187 0.493127 0.154840 0.034258 1.00 Uiso
H34A 0.391000 0.585738 0.217228 0.063772 1.00 Uiso
H34B 0.243840 0.610748 0.205238 0.063772 1.00 Uiso
H35A 0.105304 0.654789 0.285122 0.075315 1.00 Uiso
H35B 0.159544 0.680639 0.349552 0.075315 1.00 Uiso
H36A 0.068231 0.529246 0.322534 0.068690 1.00 Uiso
H36B 0.135151 0.552666 0.385084 0.068690 1.00 Uiso
H39A 0.574950 0.599368 0.334315 0.076607 1.00 Uiso
H39B 0.518170 0.532738 0.280955 0.076607 1.00 Uiso
H39C 0.540080 0.509048 0.348255 0.076607 1.00 Uiso
H40A 0.446931 0.645144 0.412770 0.090920 1.00 Uiso
H40B 0.399091 0.558604 0.430950 0.090920 1.00 Uiso
H40C 0.296121 0.626684 0.415510 0.090920 1.00 Uiso
H41A 0.127922 0.280576 0.372912 0.092083 1.00 Uiso
H41B 0.085622 0.201226 0.357382 0.092083 1.00 Uiso
H41C 0.041832 0.250076 0.425932 0.092083 1.00 Uiso
H43A -0.225828 0.374203 0.378098 0.093926 1.00 Uiso
H43B -0.163518 0.332943 0.436188 0.093926 1.00 Uiso
H54A -0.099206 0.166933 0.277797 0.069047 1.00 Uiso
H54B -0.244896 0.141163 0.288447 0.069047 1.00 Uiso
H56A -0.337681 0.071291 0.144030 0.076741 1.00 Uiso
H56B -0.390351 0.094741 0.207640 0.076741 1.00 Uiso
H57A -0.432838 0.221812 0.169945 0.069394 1.00 Uiso
H57B -0.375388 0.199242 0.107105 0.069394 1.00 Uiso
H59A -0.061937 0.106425 0.083709 0.094713 1.00 Uiso
H59B -0.113647 0.191905 0.063509 0.094713 1.00 Uiso
H59C -0.213487 0.123525 0.079479 0.094713 1.00 Uiso
H60A 0.073247 0.155333 0.162938 0.083893 1.00 Uiso
H60B 0.021867 0.210763 0.214708 0.083893 1.00 Uiso
H60C 0.039107 0.246183 0.149548 0.083893 1.00 Uiso
H61A 0.038831 0.402495 -0.200416 0.124854 1.00 Uiso
H61B 0.016151 0.312175 -0.181846 0.124854 1.00 Uiso
H61C 0.152571 0.353395 -0.167966 0.124854 1.00 Uiso
H63A 0.076669 0.445329 -0.027074 0.111635 1.00 Uiso
H63B 0.190209 0.401979 -0.060764 0.111635 1.00 Uiso
H74A -0.178851 0.271811 -0.120953 0.083781 1.00 Uiso
H74B -0.172901 0.226721 -0.058433 0.083781 1.00 Uiso
H76A -0.501108 0.173270 -0.045157 0.093105 1.00 Uiso
H76B -0.364148 0.178120 -0.010717 0.093105 1.00 Uiso
H77A -0.425450 0.304922 0.024302 0.076069 1.00 Uiso
H77B -0.559870 0.301632 -0.012408 0.076069 1.00 Uiso
H79A -0.411182 0.305634 -0.214195 0.103548 1.00 Uiso
H79B -0.294542 0.343684 -0.175775 0.103548 1.00 Uiso
H79C -0.426822 0.391384 -0.184985 0.103548 1.00 Uiso
H80A -0.599369 0.254770 -0.170954 0.125920 1.00 Uiso
H80B -0.631289 0.335520 -0.137224 0.125920 1.00 Uiso
H80C -0.624199 0.253810 -0.101224 0.125920 1.00 Uiso

loop_
_atom_type_symbol
_atom_type_description
_atom_type_scat_dispersion_real
_atom_type_scat_dispersion_imag
_atom_type_scat_source
'C ' 'C ' 0.0033 0.0016 'Waasmaier & Kirfel, 1995'
'H ' 'H ' 0.0000 0.0000 'Waasmaier & Kirfel, 1995'
'N ' 'N ' 0.0061 0.0033 'Waasmaier & Kirfel, 1995'
'O ' 'O ' 0.0106 0.0060 'Waasmaier & Kirfel, 1995'

loop_
_diffrn_radiation_wavelength
0.71073

loop_
_geom_angle_atom_site_label_1
_geom_angle_atom_site_label_2
_geom_angle_atom_site_label_3
_geom_angle
C2 O1 C3 59.3(6)
C22 O4 C23 60.4(5)
C42 O7 C43 60.3(5)
C62 O10 C63 61.9(6)
N2 N1 C4 116.6(5)
N2 N1 C13 107.3(4)
C4 N1 C13 129.3(6)
N1 N2 C5 117.1(5)
N1 N2 C11 111.8(5)
C5 N2 C11 124.5(5)
N4 N3 C24 117.7(5)
N4 N3 C33 107.7(4)
C24 N3 C33 128.8(5)
N3 N4 C25 120.1(5)
N3 N4 C31 111.9(5)
C25 N4 C31 121.9(5)
N6 N5 C44 117.0(5)
N6 N5 C53 108.0(4)
C44 N5 C53 129.0(5)
N5 N6 C45 119.9(5)
N5 N6 C51 111.3(5)
C45 N6 C51 122.8(5)
N8 N7 C64 115.6(5)
N8 N7 C73 107.5(4)
C64 N7 C73 130.4(6)
N7 N8 C65 117.1(4)
N7 N8 C71 111.2(5)
C65 N8 C71 125.9(5)
O1 C2 C1 114.3(8)
O1 C2 C3 60.6(7)
O1 C2 C4 116.7(6)
C1 C2 C3 119.9(8)
C1 C2 C4 116.6(8)
C3 C2 C4 116.7(8)
O1 C3 C2 60.0(6)
O2 C4 N1 122.8(6)
O2 C4 C2 118.7(6)
N1 C4 C2 117.9(6)
N2 C5 C6 119.0(6)
N2 C5 C10 120.2(6)
C6 C5 C10 120.8(7)
C5 C6 C7 118.7(7)
C6 C7 C8 121.3(7)
C7 C8 C9 119.4(7)
C8 C9 C10 119.4(8)
C5 C10 C9 120.4(7)
O3 C11 N2 123.6(7)
O3 C11 C12 128.7(7)
N2 C11 C12 107.6(6)
C11 C12 C13 104.3(6)
C11 C12 C17 120.2(6)
C11 C12 C18 117.3(6)
C13 C12 C17 106.7(6)
C13 C12 C18 104.6(6)
C17 C12 C18 102.3(6)
N1 C13 C12 102.8(5)
N1 C13 C14 121.6(5)
C12 C13 C14 103.6(6)
C13 C14 C15 101.0(6)
C14 C15 C16 109.6(7)
C14 C15 C18 102.5(6)
C16 C15 C18 102.3(7)
C15 C16 C17 103.5(7)
C12 C17 C16 102.2(7)
C12 C18 C15 90.5(6)
C12 C18 C19 115.2(6)
C12 C18 C20 113.2(7)
C15 C18 C19 115.3(7)
C15 C18 C20 115.1(7)
C19 C18 C20 107.3(7)
O4 C22 C21 121.4(6)
O4 C22 C23 58.2(5)
O4 C22 C24 116.5(6)
C21 C22 C23 116.4(6)
C21 C22 C24 115.0(5)
C23 C22 C24 117.6(5)
O4 C23 C22 61.4(5)
O5 C24 N3 122.5(6)
O5 C24 C22 119.3(5)
N3 C24 C22 117.8(5)
N4 C25 C26 121.5(6)
N4 C25 C30 116.9(6)
C26 C25 C30 121.5(7)
C25 C26 C27 119.6(7)
C26 C27 C28 119.5(8)
C27 C28 C29 120.7(10)
C28 C29 C30 120.9(9)
C25 C30 C29 117.7(8)
O6 C31 N4 123.8(7)
O6 C31 C32 129.0(6)
N4 C31 C32 107.1(5)
C31 C32 C33 105.1(5)
C31 C32 C36 123.5(6)
C31 C32 C38 113.3(5)
C33 C32 C36 106.5(5)
C33 C32 C38 104.9(5)
C36 C32 C38 102.1(5)
N3 C33 C32 103.0(5)
N3 C33 C34 120.5(5)
C32 C33 C34 103.0(5)
C33 C34 C37 102.3(5)
C36 C35 C37 104.0(6)
C32 C36 C35 101.2(5)
C34 C37 C35 107.7(6)
C34 C37 C38 102.4(6)
C35 C37 C38 103.1(6)
C32 C38 C37 90.8(5)
C32 C38 C39 116.0(6)
C32 C38 C40 112.9(6)
C37 C38 C39 114.7(6)
C37 C38 C40 115.1(6)
C39 C38 C40 107.0(6)
O7 C42 C41 116.7(6)
O7 C42 C43 60.4(5)
O7 C42 C44 117.1(5)
C41 C42 C43 121.2(6)
C41 C42 C44 114.8(6)
C43 C42 C44 116.0(6)
O7 C43 C42 59.2(5)
O8 C44 N5 122.7(6)
O8 C44 C42 119.4(5)
N5 C44 C42 117.5(5)
N6 C45 C46 121.2(6)
N6 C45 C50 118.9(6)
C46 C45 C50 119.9(7)
C45 C46 C47 118.5(7)
C46 C47 C48 122.1(9)
C47 C48 C49 119.3(9)
C48 C49 C50 120.8(9)
C45 C50 C49 119.4(8)
O9 C51 N6 123.3(6)
O9 C51 C52 129.4(6)
N6 C51 C52 107.1(5)
C51 C52 C53 105.6(5)
C51 C52 C57 122.2(5)
C51 C52 C58 114.8(5)
C53 C52 C57 106.0(5)
C53 C52 C58 104.7(5)
C57 C52 C58 102.0(5)
N5 C53 C52 102.8(5)
N5 C53 C54 120.9(5)
C52 C53 C54 103.7(5)
C53 C54 C55 101.5(6)
C54 C55 C56 107.6(6)
C54 C55 C58 104.1(6)
C56 C55 C58 102.9(6)
C55 C56 C57 103.6(6)
C52 C57 C56 100.7(5)
C52 C58 C55 90.9(5)
C52 C58 C59 113.8(6)
C52 C58 C60 114.3(6)
C55 C58 C59 115.5(7)
C55 C58 C60 114.2(6)
C59 C58 C60 107.6(6)
O10 C62 C61 117.2(8)
O10 C62 C63 59.2(6)
O10 C62 C64 118.2(7)
C61 C62 C63 120.4(8)
C61 C62 C64 115.3(8)
C63 C62 C64 115.1(8)
O10 C63 C62 58.9(6)
O11 C64 N7 123.5(6)
O11 C64 C62 119.5(7)
N7 C64 C62 116.5(7)
N8 C65 C66 119.2(6)
N8 C65 C70 120.3(6)
C66 C65 C70 120.4(6)
C65 C66 C67 118.6(6)
C66 C67 C68 121.8(7)
C67 C68 C69 119.7(7)
C68 C69 C70 120.3(7)
C65 C70 C69 119.2(7)
O12 C71 N8 122.8(6)
O12 C71 C72 129.8(6)
N8 C71 C72 107.5(5)
C71 C72 C73 105.7(5)
C71 C72 C77 119.8(6)
C71 C72 C78 117.8(6)
C73 C72 C77 105.4(5)
C73 C72 C78 104.7(5)
C77 C72 C78 102.0(6)
N7 C73 C72 101.9(5)
N7 C73 C74 121.9(6)
C72 C73 C74 103.4(5)
C73 C74 C75 102.4(6)
C74 C75 C76 108.0(7)
C74 C75 C78 102.2(7)
C76 C75 C78 102.9(7)
C75 C76 C77 103.2(7)
C72 C77 C76 101.4(6)
C72 C78 C75 91.7(6)
C72 C78 C79 115.1(7)
C72 C78 C80 113.8(7)
C75 C78 C79 115.3(7)
C75 C78 C80 114.1(8)
C79 C78 C80 106.8(7)
C22 C21 H21C 108.1(7)

loop_
_geom_bond_atom_site_label_1
_geom_bond_atom_site_label_2
_geom_bond_distance
O1 C2 1.446(12)
O1 C3 1.455(14)
O2 C4 1.224(9)
O3 C11 1.230(9)
O4 C22 1.460(11)
O4 C23 1.412(12)
O5 C24 1.217(8)
O6 C31 1.218(8)
O7 C42 1.431(8)
O7 C43 1.449(11)
O8 C44 1.223(7)
O9 C51 1.203(8)
O10 C62 1.426(11)
O10 C63 1.431(13)
O11 C64 1.208(10)
O12 C71 1.219(8)
N1 N2 1.422(7)
N1 C4 1.372(8)
N1 C13 1.483(9)
N2 C5 1.440(9)
N2 C11 1.361(9)
N3 N4 1.418(7)
N3 C24 1.369(7)
N3 C33 1.497(8)
N4 C25 1.438(9)
N4 C31 1.385(8)
N5 N6 1.436(7)
N5 C44 1.365(8)
N5 C53 1.478(8)
N6 C45 1.407(9)
N6 C51 1.385(8)
N7 N8 1.434(7)
N7 C64 1.375(9)
N7 C73 1.482(9)
N8 C65 1.422(8)
N8 C71 1.376(8)
C1 C2 1.50(2)
C2 C3 1.437(14)
C2 C4 1.487(10)
C5 C6 1.370(10)
C5 C10 1.370(10)
C6 C7 1.367(11)
C7 C8 1.375(12)
C8 C9 1.381(12)
C9 C10 1.369(12)
C11 C12 1.493(11)
C12 C13 1.525(9)
C12 C17 1.506(11)
C12 C18 1.564(10)
C13 C14 1.543(11)
C14 C15 1.527(12)
C15 C16 1.544(12)
C15 C18 1.544(11)
C16 C17 1.525(13)
C18 C19 1.530(11)
C18 C20 1.516(13)
C21 C22 1.504(10)
C22 C23 1.445(8)
C22 C24 1.502(9)
C25 C26 1.371(10)
C25 C30 1.381(10)
C26 C27 1.375(12)
C27 C28 1.375(15)
C28 C29 1.36(2)
C29 C30 1.390(15)
C31 C32 1.487(10)
C32 C33 1.531(9)
C32 C36 1.522(9)
C32 C38 1.588(10)
C33 C34 1.545(9)
C34 C37 1.544(10)
C35 C36 1.558(11)
C35 C37 1.535(10)
C37 C38 1.542(10)
C38 C39 1.513(9)
C38 C40 1.524(11)
C41 C42 1.502(11)
C42 C43 1.447(11)
C42 C44 1.515(9)
C45 C46 1.392(10)
C45 C50 1.389(10)
C46 C47 1.373(12)
C47 C48 1.37(2)
C48 C49 1.36(2)
C49 C50 1.383(14)
C51 C52 1.475(10)
C52 C53 1.539(9)
C52 C57 1.534(9)
C52 C58 1.573(9)
C53 C54 1.531(10)
C54 C55 1.528(11)
C55 C56 1.548(10)
C55 C58 1.530(11)
C56 C57 1.556(11)
C58 C59 1.515(12)
C58 C60 1.535(10)
C61 C62 1.486(15)
C62 C63 1.470(14)
C62 C64 1.499(10)
C65 C66 1.376(9)
C65 C70 1.382(10)
C66 C67 1.362(11)
C67 C68 1.360(11)
C68 C69 1.359(12)
C69 C70 1.380(12)
C71 C72 1.473(10)
C72 C73 1.534(9)
C72 C77 1.538(10)
C72 C78 1.560(10)
C73 C74 1.538(11)
C74 C75 1.515(12)
C75 C76 1.551(13)
C75 C78 1.555(13)
C76 C77 1.571(12)
C78 C79 1.531(12)
C78 C80 1.541(13)
C21 H21C 1.146(8)

loop_
_cod_related_entry_id
_cod_related_entry_database
_cod_related_entry_code
1 ChemSpider 9373664
